data_4313994
loop_
_publ_author_name
'Kyle J. Tubbs'
'Amy L. Fuller'
'Brian Bennett'
'Atta M. Arif'
'Lisa M. Berreau'

_publ_section_title
;
 Mononuclear N3S(thioether)-Ligated Copper(II) Methoxide Complexes:
 Synthesis, Characterization, and Hydrolytic Reactivity
;
_journal_name_full 'Inorganic Chemistry'
_journal_page_first 4790
_journal_page_last 4791
_journal_paper_doi 10.1021/ic034661j
_journal_volume 42
_journal_year 2003
_chemical_formula_sum 'C30 H44 Cl Cu N5 O5 S'
_chemical_formula_weight 685.75
_chemical_name_systematic
;
 ?
;
_space_group_IT_number 14
_symmetry_cell_setting monoclinic
_symmetry_space_group_name_Hall '-P 2ybc'
_symmetry_space_group_name_H-M 'P 1 21/c 1'
_atom_sites_solution_hydrogens geom
_atom_sites_solution_primary direct
_atom_sites_solution_secondary difmap
_audit_creation_method SHELXL-97
_cell_angle_alpha 90.00
_cell_angle_beta 95.5269(9)
_cell_angle_gamma 90.00
_cell_formula_units_Z 4
_cell_length_a 15.9924(2)
_cell_length_b 9.7733(2)
_cell_length_c 21.0710(3)
_cell_measurement_reflns_used 6621
_cell_measurement_temperature 150(1)
_cell_measurement_theta_max 27.485
_cell_measurement_theta_min 1.018
_cell_volume 3278.06(9)
_computing_cell_refinement DENZO-SMN
_computing_data_collection 'Nonius COLLECT'
_computing_data_reduction DENZO-SMN
_computing_molecular_graphics 'WinGX, Ortep3'
_computing_structure_refinement 'SHELXL-97 (Sheldrick, 1997)'
_computing_structure_solution SIR97
_diffrn_ambient_temperature 150(1)
_diffrn_measured_fraction_theta_full 0.988
_diffrn_measured_fraction_theta_max 0.988
_diffrn_measurement_device_type 'Nonius KappaCCD Diffractometer'
_diffrn_measurement_method 'Phi plus Omega scan'
_diffrn_radiation_monochromator graphite
_diffrn_radiation_source 'fine-focus sealed tube'
_diffrn_radiation_type MoK\a
_diffrn_radiation_wavelength 0.71073
_diffrn_reflns_av_R_equivalents 0.0222
_diffrn_reflns_av_sigmaI/netI 0.0431
_diffrn_reflns_limit_h_max 20
_diffrn_reflns_limit_h_min -20
_diffrn_reflns_limit_k_max 12
_diffrn_reflns_limit_k_min -11
_diffrn_reflns_limit_l_max 27
_diffrn_reflns_limit_l_min -27
_diffrn_reflns_number 12267
_diffrn_reflns_theta_full 27.46
_diffrn_reflns_theta_max 27.46
_diffrn_reflns_theta_min 3.51
_exptl_absorpt_coefficient_mu 0.857
_exptl_absorpt_correction_T_max 0.7954
_exptl_absorpt_correction_T_min 0.7256
_exptl_absorpt_correction_type multi-scan
_exptl_absorpt_process_details 'DENZO-SMN (Otwinowski & Minor, 1997)'
_exptl_crystal_colour green
_exptl_crystal_density_diffrn 1.390
_exptl_crystal_density_method 'not measured'
_exptl_crystal_description prism
_exptl_crystal_F_000 1444
_exptl_crystal_size_max 0.40
_exptl_crystal_size_mid 0.33
_exptl_crystal_size_min 0.28
_refine_diff_density_max 0.301
_refine_diff_density_min -0.402
_refine_diff_density_rms 0.052
_refine_ls_extinction_coef 0.0046(7)
_refine_ls_extinction_expression Fc^*^=kFc[1+0.001xFc^2^\l^3^/sin(2\q)]^-1/4^
_refine_ls_extinction_method SHELXL
_refine_ls_goodness_of_fit_ref 1.021
_refine_ls_hydrogen_treatment mixed
_refine_ls_matrix_type full
_refine_ls_number_parameters 565
_refine_ls_number_reflns 7420
_refine_ls_number_restraints 1
_refine_ls_restrained_S_all 1.022
_refine_ls_R_factor_all 0.0372
_refine_ls_R_factor_gt 0.0307
_refine_ls_shift/su_max 0.002
_refine_ls_shift/su_mean 0.000
_refine_ls_structure_factor_coef Fsqd
_refine_ls_weighting_details 'calc w=1/[\s^2^(Fo^2^)+(0.0336P)^2^+1.4207P] where P=(Fo^2^+2Fc^2^)/3'
_refine_ls_weighting_scheme calc
_refine_ls_wR_factor_gt 0.0784
_refine_ls_wR_factor_ref 0.0826
_reflns_number_gt 6522
_reflns_number_total 7420
_reflns_threshold_expression >2sigma(I)
_cod_data_source_file ic034661jsi20030612_093429_3.cif
_cod_data_source_block lmb077
_cod_depositor_comments
;
The following automatic conversions were performed:

'_exptl_absorpt_correction_type' value 'Multi-scan' changed to
'multi-scan' according to the built-in table from CIF Core dictionary
named 'cif_core.dic' version 2.4.1 from 2010-06-29.

Automatic conversion script
Id: cif_fix_values 1646 2011-03-28 12:23:43Z adriana 
;
_cod_original_cell_volume 3278.05(9)
_cod_original_sg_symbol_H-M 'P 21/c'
_cod_database_code 4313994

loop_
_symmetry_equiv_pos_as_xyz
'x, y, z'
'-x, y+1/2, -z+1/2'
'-x, -y, -z'
'x, -y-1/2, z-1/2'

loop_
_atom_site_label
_atom_site_type_symbol
_atom_site_fract_x
_atom_site_fract_y
_atom_site_fract_z
_atom_site_U_iso_or_equiv
_atom_site_adp_type
_atom_site_occupancy
_atom_site_symmetry_multiplicity
_atom_site_calc_flag
_atom_site_refinement_flags
_atom_site_disorder_assembly
_atom_site_disorder_group
Cu1 Cu 0.716584(11) 0.334452(19) 0.008555(8) 0.02096(8) Uani 1 1 d . . .
Cl1 Cl 0.79005(2) 0.64028(4) 0.095008(19) 0.02695(10) Uani 1 1 d . . .
S1 S 0.71288(2) 0.08890(4) -0.061281(19) 0.02753(11) Uani 1 1 d . . .
O1 O 0.69757(7) 0.46390(13) -0.05881(5) 0.0255(2) Uani 1 1 d D . .
O2 O 0.79845(9) 0.67660(13) 0.02958(6) 0.0378(3) Uani 1 1 d . . .
O3 O 0.72878(7) 0.53035(12) 0.09598(6) 0.0320(3) Uani 1 1 d . . .
O4 O 0.76010(10) 0.75528(14) 0.12854(7) 0.0471(4) Uani 1 1 d . . .
O5 O 0.86900(8) 0.59329(16) 0.12516(7) 0.0433(3) Uani 1 1 d . . .
N1 N 0.84432(8) 0.32891(13) 0.01395(6) 0.0217(3) Uani 1 1 d . . .
N2 N 0.85905(9) 0.42808(15) -0.08375(6) 0.0250(3) Uani 1 1 d . . .
N3 N 0.73342(8) 0.20358(14) 0.08456(6) 0.0235(3) Uani 1 1 d . . .
N4 N 0.59360(8) 0.30749(14) 0.02468(6) 0.0233(3) Uani 1 1 d . . .
N5 N 0.53734(9) 0.37775(16) -0.07447(7) 0.0282(3) Uani 1 1 d . . .
C1 C 0.78175(10) 0.06250(16) -0.12134(8) 0.0256(3) Uani 1 1 d . . .
C2 C 0.86887(11) 0.07513(18) -0.11151(8) 0.0298(4) Uani 1 1 d . . .
C3 C 0.91691(11) 0.06018(19) -0.16264(9) 0.0339(4) Uani 1 1 d . . .
C4 C 0.87908(12) 0.0324(2) -0.22313(9) 0.0360(4) Uani 1 1 d . . .
C5 C 0.79272(12) 0.01920(19) -0.23288(9) 0.0347(4) Uani 1 1 d . . .
C6 C 0.74397(11) 0.03452(18) -0.18230(8) 0.0301(4) Uani 1 1 d . . .
C7 C 0.76800(12) 0.01257(18) 0.00943(8) 0.0301(4) Uani 1 1 d . . .
C8 C 0.72423(12) 0.05546(17) 0.06730(9) 0.0296(4) Uani 1 1 d . . .
C9 C 0.81879(10) 0.23399(19) 0.11600(8) 0.0277(3) Uani 1 1 d . . .
C10 C 0.87910(10) 0.26347(16) 0.06704(7) 0.0246(3) Uani 1 1 d . . .
C11 C 0.96261(11) 0.22932(19) 0.07664(8) 0.0303(4) Uani 1 1 d . . .
C12 C 1.01468(11) 0.26691(19) 0.02953(9) 0.0305(4) Uani 1 1 d . . .
C13 C 0.98243(10) 0.33460(17) -0.02366(8) 0.0266(3) Uani 1 1 d . . .
C14 C 0.89488(10) 0.36554(16) -0.03184(7) 0.0228(3) Uani 1 1 d . . .
C15 C 0.90351(10) 0.46423(18) -0.13841(8) 0.0260(3) Uani 1 1 d . . .
C16 C 0.84604(10) 0.53439(19) -0.19091(8) 0.0292(4) Uani 1 1 d . . .
C17 C 0.80977(13) 0.6672(2) -0.16708(11) 0.0388(4) Uani 1 1 d . . .
C18 C 0.89993(13) 0.5670(3) -0.24553(10) 0.0425(5) Uani 1 1 d . . .
C19 C 0.77479(13) 0.4383(3) -0.21554(10) 0.0415(5) Uani 1 1 d . . .
C20 C 0.66555(10) 0.24026(18) 0.12502(8) 0.0259(3) Uani 1 1 d . . .
C21 C 0.58436(10) 0.25305(16) 0.08302(8) 0.0247(3) Uani 1 1 d . . .
C22 C 0.50829(11) 0.21384(18) 0.10186(9) 0.0297(4) Uani 1 1 d . . .
C23 C 0.43704(11) 0.22984(19) 0.05854(9) 0.0326(4) Uani 1 1 d . . .
C24 C 0.44379(11) 0.28254(19) -0.00071(9) 0.0311(4) Uani 1 1 d . . .
C25 C 0.52429(10) 0.32355(16) -0.01791(8) 0.0252(3) Uani 1 1 d . . .
C26 C 0.47542(10) 0.39522(18) -0.12868(8) 0.0277(3) Uani 1 1 d . . .
C27 C 0.47787(10) 0.28392(18) -0.17984(8) 0.0279(3) Uani 1 1 d . . .
C28 C 0.56387(11) 0.2839(2) -0.20590(9) 0.0357(4) Uani 1 1 d . . .
C29 C 0.41008(12) 0.3185(3) -0.23375(10) 0.0397(5) Uani 1 1 d . . .
C30 C 0.46045(15) 0.1437(2) -0.15281(10) 0.0395(4) Uani 1 1 d . . .
H1 H 0.7000(14) 0.5332(18) -0.0439(11) 0.044(7) Uiso 1 1 d D . .
H2 H 0.8967(12) 0.095(2) -0.0700(9) 0.031(5) Uiso 1 1 d . . .
H2N H 0.8116(13) 0.446(2) -0.0829(10) 0.033(5) Uiso 1 1 d . . .
H3 H 0.9763(14) 0.072(2) -0.1551(10) 0.043(6) Uiso 1 1 d . . .
H4 H 0.9099(13) 0.024(2) -0.2571(11) 0.046(6) Uiso 1 1 d . . .
H5 H 0.7681(13) -0.005(2) -0.2743(10) 0.039(5) Uiso 1 1 d . . .
H5N H 0.5857(15) 0.412(3) -0.0777(11) 0.051(7) Uiso 1 1 d . . .
H6 H 0.6843(12) 0.023(2) -0.1876(9) 0.031(5) Uiso 1 1 d . . .
H7A H 0.7653(12) -0.082(2) 0.0051(9) 0.033(5) Uiso 1 1 d . . .
H7B H 0.8265(14) 0.042(2) 0.0147(10) 0.041(6) Uiso 1 1 d . . .
H8A H 0.6682(12) 0.0379(19) 0.0583(9) 0.026(5) Uiso 1 1 d . . .
H8B H 0.7456(11) 0.005(2) 0.1031(10) 0.030(5) Uiso 1 1 d . . .
H9A H 0.8410(12) 0.158(2) 0.1452(10) 0.035(5) Uiso 1 1 d . . .
H9B H 0.8140(12) 0.314(2) 0.1435(10) 0.032(5) Uiso 1 1 d . . .
H11 H 0.9835(13) 0.183(2) 0.1146(11) 0.040(6) Uiso 1 1 d . . .
H12 H 1.0727(14) 0.248(2) 0.0351(11) 0.046(6) Uiso 1 1 d . . .
H13 H 1.0139(12) 0.3584(19) -0.0544(9) 0.028(5) Uiso 1 1 d . . .
H15A H 0.9267(11) 0.382(2) -0.1553(9) 0.026(5) Uiso 1 1 d . . .
H15B H 0.9480(12) 0.528(2) -0.1251(9) 0.031(5) Uiso 1 1 d . . .
H17A H 0.7756(14) 0.655(2) -0.1304(11) 0.040(6) Uiso 1 1 d . . .
H17B H 0.8548(16) 0.732(3) -0.1504(12) 0.056(7) Uiso 1 1 d . . .
H17C H 0.7765(15) 0.712(3) -0.1992(11) 0.049(6) Uiso 1 1 d . . .
H18A H 0.9453(15) 0.634(2) -0.2299(11) 0.047(6) Uiso 1 1 d . . .
H18B H 0.8696(15) 0.615(3) -0.2772(12) 0.052(7) Uiso 1 1 d . . .
H18C H 0.9253(15) 0.483(3) -0.2600(12) 0.055(7) Uiso 1 1 d . . .
H19A H 0.7422(13) 0.483(2) -0.2519(11) 0.046(6) Uiso 1 1 d . . .
H19B H 0.7937(16) 0.351(3) -0.2300(13) 0.061(8) Uiso 1 1 d . . .
H19C H 0.7389(14) 0.417(2) -0.1828(11) 0.045(6) Uiso 1 1 d . . .
H20A H 0.6605(12) 0.1737(19) 0.1576(10) 0.029(5) Uiso 1 1 d . . .
H20B H 0.6811(11) 0.3229(19) 0.1461(9) 0.024(5) Uiso 1 1 d . . .
H22 H 0.5050(12) 0.178(2) 0.1435(10) 0.031(5) Uiso 1 1 d . . .
H23 H 0.3829(12) 0.205(2) 0.0689(9) 0.029(5) Uiso 1 1 d . . .
H24 H 0.3956(12) 0.290(2) -0.0302(9) 0.027(5) Uiso 1 1 d . . .
H26A H 0.4861(11) 0.487(2) -0.1489(9) 0.026(5) Uiso 1 1 d . . .
H26B H 0.4220(13) 0.403(2) -0.1156(9) 0.033(5) Uiso 1 1 d . . .
H28A H 0.6088(14) 0.262(2) -0.1716(11) 0.044(6) Uiso 1 1 d . . .
H28B H 0.5761(14) 0.372(3) -0.2232(11) 0.045(6) Uiso 1 1 d . . .
H28C H 0.5654(15) 0.216(3) -0.2393(12) 0.055(7) Uiso 1 1 d . . .
H29A H 0.4084(14) 0.249(3) -0.2668(12) 0.052(7) Uiso 1 1 d . . .
H29B H 0.3557(16) 0.326(2) -0.2190(11) 0.049(6) Uiso 1 1 d . . .
H29C H 0.4227(15) 0.415(3) -0.2523(11) 0.055(7) Uiso 1 1 d . . .
H30A H 0.4628(15) 0.075(3) -0.1857(12) 0.058(7) Uiso 1 1 d . . .
H30B H 0.4070(16) 0.141(2) -0.1384(12) 0.049(6) Uiso 1 1 d . . .
H30C H 0.5002(13) 0.120(2) -0.1182(11) 0.039(6) Uiso 1 1 d . . .

loop_
_atom_site_aniso_label
_atom_site_aniso_U_11
_atom_site_aniso_U_22
_atom_site_aniso_U_33
_atom_site_aniso_U_23
_atom_site_aniso_U_13
_atom_site_aniso_U_12
Cu1 0.01951(11) 0.02268(12) 0.02110(12) 0.00373(7) 0.00407(7) 0.00056(7)
Cl1 0.0262(2) 0.02598(19) 0.0292(2) 0.00257(15) 0.00562(15) -0.00030(15)
S1 0.0250(2) 0.0288(2) 0.0291(2) -0.00369(16) 0.00426(15) 0.00057(16)
O1 0.0231(6) 0.0262(6) 0.0276(6) 0.0051(5) 0.0046(4) 0.0022(5)
O2 0.0462(8) 0.0365(7) 0.0317(7) 0.0103(5) 0.0086(6) -0.0033(6)
O3 0.0287(6) 0.0290(6) 0.0396(7) 0.0007(5) 0.0090(5) -0.0047(5)
O4 0.0622(9) 0.0292(7) 0.0524(9) -0.0080(6) 0.0185(7) 0.0009(6)
O5 0.0246(6) 0.0631(9) 0.0418(8) 0.0110(7) 0.0005(5) 0.0010(6)
N1 0.0223(6) 0.0211(6) 0.0215(6) 0.0018(5) 0.0017(5) -0.0002(5)
N2 0.0188(7) 0.0322(7) 0.0246(7) 0.0054(6) 0.0053(5) 0.0015(6)
N3 0.0240(6) 0.0241(6) 0.0231(6) 0.0021(5) 0.0055(5) 0.0006(5)
N4 0.0215(6) 0.0235(6) 0.0258(7) -0.0001(5) 0.0064(5) -0.0011(5)
N5 0.0221(7) 0.0348(8) 0.0276(7) 0.0030(6) 0.0015(5) -0.0021(6)
C1 0.0285(8) 0.0206(7) 0.0279(8) -0.0025(6) 0.0042(6) 0.0010(6)
C2 0.0291(8) 0.0298(9) 0.0302(9) -0.0043(7) 0.0015(7) 0.0001(7)
C3 0.0280(9) 0.0355(10) 0.0386(10) -0.0018(8) 0.0059(7) 0.0006(7)
C4 0.0408(10) 0.0370(10) 0.0319(9) -0.0006(8) 0.0124(8) 0.0028(8)
C5 0.0416(10) 0.0349(9) 0.0272(9) -0.0022(7) 0.0003(7) 0.0015(8)
C6 0.0289(9) 0.0293(8) 0.0316(9) -0.0027(7) 0.0006(7) -0.0001(7)
C7 0.0362(10) 0.0213(8) 0.0333(9) 0.0013(7) 0.0062(7) 0.0032(7)
C8 0.0361(10) 0.0232(8) 0.0304(9) 0.0063(7) 0.0072(7) -0.0003(7)
C9 0.0266(8) 0.0341(9) 0.0219(8) 0.0063(7) -0.0001(6) 0.0027(7)
C10 0.0257(8) 0.0248(8) 0.0230(7) 0.0031(6) 0.0011(6) -0.0002(6)
C11 0.0261(8) 0.0350(9) 0.0288(8) 0.0072(7) -0.0029(7) 0.0020(7)
C12 0.0203(8) 0.0345(9) 0.0362(9) 0.0021(7) 0.0000(7) 0.0022(7)
C13 0.0203(7) 0.0312(9) 0.0289(8) 0.0015(7) 0.0056(6) -0.0011(6)
C14 0.0219(7) 0.0227(7) 0.0240(8) 0.0004(6) 0.0028(6) -0.0016(6)
C15 0.0222(8) 0.0316(9) 0.0250(8) 0.0044(7) 0.0058(6) -0.0023(7)
C16 0.0240(8) 0.0393(9) 0.0244(8) 0.0069(7) 0.0021(6) -0.0053(7)
C17 0.0358(10) 0.0379(11) 0.0421(11) 0.0143(9) 0.0007(9) 0.0049(8)
C18 0.0353(10) 0.0631(14) 0.0294(9) 0.0157(10) 0.0053(8) -0.0065(10)
C19 0.0345(10) 0.0584(13) 0.0307(10) 0.0009(10) -0.0006(8) -0.0154(10)
C20 0.0286(8) 0.0268(8) 0.0233(8) 0.0023(7) 0.0080(6) -0.0013(7)
C21 0.0283(8) 0.0222(7) 0.0247(8) -0.0006(6) 0.0080(6) 0.0009(6)
C22 0.0305(9) 0.0285(8) 0.0317(9) 0.0018(7) 0.0111(7) -0.0018(7)
C23 0.0256(8) 0.0348(9) 0.0392(10) -0.0008(8) 0.0127(7) -0.0050(7)
C24 0.0236(8) 0.0343(9) 0.0357(9) -0.0015(8) 0.0051(7) 0.0000(7)
C25 0.0224(8) 0.0246(8) 0.0291(8) -0.0020(6) 0.0044(6) 0.0004(6)
C26 0.0209(8) 0.0319(9) 0.0303(8) 0.0031(7) 0.0017(6) 0.0045(7)
C27 0.0220(7) 0.0332(9) 0.0285(8) 0.0034(7) 0.0029(6) 0.0008(7)
C28 0.0258(9) 0.0491(12) 0.0328(10) 0.0038(9) 0.0055(7) 0.0060(8)
C29 0.0253(9) 0.0609(13) 0.0319(10) 0.0038(9) -0.0025(7) 0.0010(9)
C30 0.0490(12) 0.0336(10) 0.0360(10) 0.0000(8) 0.0050(9) -0.0058(9)

loop_
_atom_type_symbol
_atom_type_description
_atom_type_scat_dispersion_real
_atom_type_scat_dispersion_imag
_atom_type_scat_source
C C 0.0033 0.0016 'International Tables Vol C Tables 4.2.6.8 and 6.1.1.4'
H H 0.0000 0.0000 'International Tables Vol C Tables 4.2.6.8 and 6.1.1.4'
N N 0.0061 0.0033 'International Tables Vol C Tables 4.2.6.8 and 6.1.1.4'
O O 0.0106 0.0060 'International Tables Vol C Tables 4.2.6.8 and 6.1.1.4'
S S 0.1246 0.1234 'International Tables Vol C Tables 4.2.6.8 and 6.1.1.4'
Cl Cl 0.1484 0.1585 'International Tables Vol C Tables 4.2.6.8 and 6.1.1.4'
Cu Cu 0.3201 1.2651 'International Tables Vol C Tables 4.2.6.8 and 6.1.1.4'

loop_
_geom_angle_atom_site_label_1
_geom_angle_atom_site_label_2
_geom_angle_atom_site_label_3
_geom_angle
_geom_angle_site_symmetry_1
_geom_angle_site_symmetry_3
_geom_angle_publ_flag
O1 Cu1 N1 98.43(5) . . ?
O1 Cu1 N4 97.03(5) . . ?
N1 Cu1 N4 164.43(5) . . ?
O1 Cu1 N3 176.41(5) . . ?
N1 Cu1 N3 83.34(5) . . ?
N4 Cu1 N3 81.12(5) . . ?
O5 Cl1 O4 110.76(10) . . ?
O5 Cl1 O2 110.08(8) . . ?
O4 Cl1 O2 110.14(8) . . ?
O5 Cl1 O3 108.83(8) . . ?
O4 Cl1 O3 108.32(8) . . ?
O2 Cl1 O3 108.66(8) . . ?
C1 S1 C7 103.87(8) . . ?
Cu1 O1 H1 106.9(18) . . ?
C10 N1 C14 118.79(13) . . ?
C10 N1 Cu1 112.78(10) . . ?
C14 N1 Cu1 127.81(10) . . ?
C14 N2 C15 123.84(14) . . ?
C14 N2 H2N 115.3(15) . . ?
C15 N2 H2N 120.9(15) . . ?
C20 N3 C9 112.66(13) . . ?
C20 N3 C8 108.21(13) . . ?
C9 N3 C8 111.44(13) . . ?
C20 N3 Cu1 104.46(10) . . ?
C9 N3 Cu1 105.62(9) . . ?
C8 N3 Cu1 114.33(10) . . ?
C21 N4 C25 119.11(13) . . ?
C21 N4 Cu1 112.98(10) . . ?
C25 N4 Cu1 127.47(11) . . ?
C25 N5 C26 126.54(15) . . ?
C25 N5 H5N 116.6(16) . . ?
C26 N5 H5N 116.6(16) . . ?
C6 C1 C2 119.53(15) . . ?
C6 C1 S1 116.25(13) . . ?
C2 C1 S1 124.13(13) . . ?
C3 C2 C1 119.65(16) . . ?
C3 C2 H2 119.0(11) . . ?
C1 C2 H2 121.4(11) . . ?
C4 C3 C2 120.62(17) . . ?
C4 C3 H3 121.1(13) . . ?
C2 C3 H3 118.3(13) . . ?
C5 C4 C3 119.78(17) . . ?
C5 C4 H4 118.9(14) . . ?
C3 C4 H4 121.3(14) . . ?
C4 C5 C6 120.19(17) . . ?
C4 C5 H5 118.5(12) . . ?
C6 C5 H5 121.2(12) . . ?
C5 C6 C1 120.23(16) . . ?
C5 C6 H6 121.7(12) . . ?
C1 C6 H6 118.0(12) . . ?
C8 C7 S1 108.64(12) . . ?
C8 C7 H7A 109.4(13) . . ?
S1 C7 H7A 108.3(12) . . ?
C8 C7 H7B 109.7(13) . . ?
S1 C7 H7B 110.8(13) . . ?
H7A C7 H7B 110.0(17) . . ?
N3 C8 C7 114.78(14) . . ?
N3 C8 H8A 107.7(12) . . ?
C7 C8 H8A 107.4(12) . . ?
N3 C8 H8B 106.9(12) . . ?
C7 C8 H8B 109.9(12) . . ?
H8A C8 H8B 110.1(16) . . ?
N3 C9 C10 110.70(13) . . ?
N3 C9 H9A 112.2(11) . . ?
C10 C9 H9A 110.4(12) . . ?
N3 C9 H9B 107.5(11) . . ?
C10 C9 H9B 110.1(12) . . ?
H9A C9 H9B 105.8(16) . . ?
N1 C10 C11 123.41(15) . . ?
N1 C10 C9 114.52(14) . . ?
C11 C10 C9 122.05(15) . . ?
C10 C11 C12 117.84(16) . . ?
C10 C11 H11 119.8(13) . . ?
C12 C11 H11 122.3(13) . . ?
C13 C12 C11 120.41(15) . . ?
C13 C12 H12 119.2(14) . . ?
C11 C12 H12 120.4(14) . . ?
C12 C13 C14 119.52(15) . . ?
C12 C13 H13 122.1(13) . . ?
C14 C13 H13 118.3(13) . . ?
N2 C14 N1 117.59(14) . . ?
N2 C14 C13 122.38(15) . . ?
N1 C14 C13 120.02(14) . . ?
N2 C15 C16 112.08(13) . . ?
N2 C15 H15A 108.7(11) . . ?
C16 C15 H15A 109.4(11) . . ?
N2 C15 H15B 109.2(12) . . ?
C16 C15 H15B 107.3(11) . . ?
H15A C15 H15B 110.2(16) . . ?
C17 C16 C19 109.87(16) . . ?
C17 C16 C15 111.35(15) . . ?
C19 C16 C15 110.26(15) . . ?
C17 C16 C18 109.16(17) . . ?
C19 C16 C18 109.07(16) . . ?
C15 C16 C18 107.05(14) . . ?
C16 C17 H17A 113.9(12) . . ?
C16 C17 H17B 111.8(14) . . ?
H17A C17 H17B 103.6(19) . . ?
C16 C17 H17C 111.6(15) . . ?
H17A C17 H17C 107.7(19) . . ?
H17B C17 H17C 108(2) . . ?
C16 C18 H18A 109.1(13) . . ?
C16 C18 H18B 110.9(15) . . ?
H18A C18 H18B 103(2) . . ?
C16 C18 H18C 109.8(14) . . ?
H18A C18 H18C 109.8(19) . . ?
H18B C18 H18C 114(2) . . ?
C16 C19 H19A 108.4(13) . . ?
C16 C19 H19B 113.9(16) . . ?
H19A C19 H19B 108(2) . . ?
C16 C19 H19C 111.4(13) . . ?
H19A C19 H19C 110.2(18) . . ?
H19B C19 H19C 105(2) . . ?
N3 C20 C21 108.61(13) . . ?
N3 C20 H20A 111.4(11) . . ?
C21 C20 H20A 110.6(12) . . ?
N3 C20 H20B 107.5(11) . . ?
C21 C20 H20B 112.3(11) . . ?
H20A C20 H20B 106.4(16) . . ?
N4 C21 C22 123.22(15) . . ?
N4 C21 C20 113.65(13) . . ?
C22 C21 C20 123.13(15) . . ?
C21 C22 C23 118.04(16) . . ?
C21 C22 H22 120.0(12) . . ?
C23 C22 H22 122.0(12) . . ?
C24 C23 C22 120.53(16) . . ?
C24 C23 H23 117.5(12) . . ?
C22 C23 H23 122.0(12) . . ?
C23 C24 C25 119.41(16) . . ?
C23 C24 H24 120.0(12) . . ?
C25 C24 H24 120.6(12) . . ?
N5 C25 N4 116.36(14) . . ?
N5 C25 C24 123.96(16) . . ?
N4 C25 C24 119.68(15) . . ?
N5 C26 C27 114.13(14) . . ?
N5 C26 H26A 107.8(10) . . ?
C27 C26 H26A 108.4(10) . . ?
N5 C26 H26B 110.8(12) . . ?
C27 C26 H26B 110.6(12) . . ?
H26A C26 H26B 104.6(16) . . ?
C30 C27 C28 109.75(16) . . ?
C30 C27 C29 109.56(16) . . ?
C28 C27 C29 109.32(15) . . ?
C30 C27 C26 110.96(15) . . ?
C28 C27 C26 109.71(15) . . ?
C29 C27 C26 107.50(15) . . ?
C27 C28 H28A 110.6(13) . . ?
C27 C28 H28B 111.0(13) . . ?
H28A C28 H28B 108.2(18) . . ?
C27 C28 H28C 110.3(14) . . ?
H28A C28 H28C 108.1(19) . . ?
H28B C28 H28C 108(2) . . ?
C27 C29 H29A 110.2(14) . . ?
C27 C29 H29B 112.1(14) . . ?
H29A C29 H29B 108.7(19) . . ?
C27 C29 H29C 109.1(13) . . ?
H29A C29 H29C 110.9(19) . . ?
H29B C29 H29C 105.7(18) . . ?
C27 C30 H30A 109.6(15) . . ?
C27 C30 H30B 110.6(15) . . ?
H30A C30 H30B 108(2) . . ?
C27 C30 H30C 112.1(13) . . ?
H30A C30 H30C 108.1(19) . . ?
H30B C30 H30C 108.1(19) . . ?

loop_
_geom_bond_atom_site_label_1
_geom_bond_atom_site_label_2
_geom_bond_distance
_geom_bond_site_symmetry_2
_geom_bond_publ_flag
Cu1 O1 1.9038(11) . ?
Cu1 N1 2.0357(13) . ?
Cu1 N4 2.0449(13) . ?
Cu1 N3 2.0469(13) . ?
Cl1 O5 1.4332(13) . ?
Cl1 O4 1.4342(14) . ?
Cl1 O2 1.4424(13) . ?
Cl1 O3 1.4556(12) . ?
S1 C1 1.7747(16) . ?
S1 C7 1.8168(18) . ?
O1 H1 0.746(16) . ?
N1 C10 1.360(2) . ?
N1 C14 1.365(2) . ?
N2 C14 1.333(2) . ?
N2 C15 1.454(2) . ?
N2 H2N 0.78(2) . ?
N3 C20 1.487(2) . ?
N3 C9 1.489(2) . ?
N3 C8 1.496(2) . ?
N4 C21 1.361(2) . ?
N4 C25 1.366(2) . ?
N5 C25 1.339(2) . ?
N5 C26 1.448(2) . ?
N5 H5N 0.85(2) . ?
C1 C6 1.393(2) . ?
C1 C2 1.394(2) . ?
C2 C3 1.390(2) . ?
C2 H2 0.962(19) . ?
C3 C4 1.384(3) . ?
C3 H3 0.95(2) . ?
C4 C5 1.383(3) . ?
C4 H4 0.91(2) . ?
C5 C6 1.388(3) . ?
C5 H5 0.95(2) . ?
C6 H6 0.957(19) . ?
C7 C8 1.522(2) . ?
C7 H7A 0.93(2) . ?
C7 H7B 0.98(2) . ?
C8 H8A 0.914(19) . ?
C8 H8B 0.94(2) . ?
C9 C10 1.506(2) . ?
C9 H9A 1.01(2) . ?
C9 H9B 0.98(2) . ?
C10 C11 1.372(2) . ?
C11 C12 1.405(2) . ?
C11 H11 0.95(2) . ?
C12 C13 1.360(2) . ?
C12 H12 0.94(2) . ?
C13 C14 1.427(2) . ?
C13 H13 0.89(2) . ?
C15 C16 1.531(2) . ?
C15 H15A 0.97(2) . ?
C15 H15B 0.96(2) . ?
C16 C17 1.526(3) . ?
C16 C19 1.528(2) . ?
C16 C18 1.536(2) . ?
C17 H17A 1.00(2) . ?
C17 H17B 1.00(3) . ?
C17 H17C 0.93(2) . ?
C18 H18A 1.01(2) . ?
C18 H18B 0.91(3) . ?
C18 H18C 0.98(3) . ?
C19 H19A 0.99(2) . ?
C19 H19B 0.96(3) . ?
C19 H19C 0.96(2) . ?
C20 C21 1.504(2) . ?
C20 H20A 0.96(2) . ?
C20 H20B 0.943(19) . ?
C21 C22 1.370(2) . ?
C22 C23 1.398(3) . ?
C22 H22 0.95(2) . ?
C23 C24 1.364(3) . ?
C23 H23 0.94(2) . ?
C24 C25 1.428(2) . ?
C24 H24 0.95(2) . ?
C26 C27 1.535(2) . ?
C26 H26A 1.014(19) . ?
C26 H26B 0.93(2) . ?
C27 C30 1.520(3) . ?
C27 C28 1.529(2) . ?
C27 C29 1.530(2) . ?
C28 H28A 0.99(2) . ?
C28 H28B 0.96(2) . ?
C28 H28C 0.97(3) . ?
C29 H29A 0.97(3) . ?
C29 H29B 0.95(2) . ?
C29 H29C 1.04(3) . ?
C30 H30A 0.97(3) . ?
C30 H30B 0.93(2) . ?
C30 H30C 0.95(2) . ?

loop_
_geom_hbond_atom_site_label_D
_geom_hbond_atom_site_label_H
_geom_hbond_atom_site_label_A
_geom_hbond_distance_DH
_geom_hbond_distance_HA
_geom_hbond_distance_DA
_geom_hbond_angle_DHA
_geom_hbond_site_symmetry_A
N2 H2N O1 0.78(2) 1.95(2) 2.7073(18) 164(2) .
N5 H5N O1 0.85(2) 1.87(2) 2.6872(18) 162(2) .
O1 H1 O2 0.746(16) 2.524(19) 3.1327(19) 140(2) .

loop_
_geom_torsion_atom_site_label_1
_geom_torsion_atom_site_label_2
_geom_torsion_atom_site_label_3
_geom_torsion_atom_site_label_4
_geom_torsion
_geom_torsion_site_symmetry_1
_geom_torsion_site_symmetry_2
_geom_torsion_site_symmetry_3
_geom_torsion_site_symmetry_4
_geom_torsion_publ_flag
O1 Cu1 N1 C10 168.02(11) . . . . ?
N4 Cu1 N1 C10 -5.2(3) . . . . ?
N3 Cu1 N1 C10 -8.84(11) . . . . ?
O1 Cu1 N1 C14 -21.26(14) . . . . ?
N4 Cu1 N1 C14 165.52(17) . . . . ?
N3 Cu1 N1 C14 161.88(13) . . . . ?
O1 Cu1 N3 C20 25.1(9) . . . . ?
N1 Cu1 N3 C20 144.93(10) . . . . ?
N4 Cu1 N3 C20 -34.08(10) . . . . ?
O1 Cu1 N3 C9 -93.9(8) . . . . ?
N1 Cu1 N3 C9 25.90(10) . . . . ?
N4 Cu1 N3 C9 -153.11(11) . . . . ?
O1 Cu1 N3 C8 143.2(8) . . . . ?
N1 Cu1 N3 C8 -96.99(11) . . . . ?
N4 Cu1 N3 C8 84.00(11) . . . . ?
O1 Cu1 N4 C21 -160.68(11) . . . . ?
N1 Cu1 N4 C21 12.6(3) . . . . ?
N3 Cu1 N4 C21 16.21(11) . . . . ?
O1 Cu1 N4 C25 27.02(14) . . . . ?
N1 Cu1 N4 C25 -159.74(17) . . . . ?
N3 Cu1 N4 C25 -156.08(14) . . . . ?
C7 S1 C1 C6 143.81(14) . . . . ?
C7 S1 C1 C2 -39.61(16) . . . . ?
C6 C1 C2 C3 0.3(3) . . . . ?
S1 C1 C2 C3 -176.22(14) . . . . ?
C1 C2 C3 C4 -0.3(3) . . . . ?
C2 C3 C4 C5 0.0(3) . . . . ?
C3 C4 C5 C6 0.3(3) . . . . ?
C4 C5 C6 C1 -0.3(3) . . . . ?
C2 C1 C6 C5 0.0(3) . . . . ?
S1 C1 C6 C5 176.79(14) . . . . ?
C1 S1 C7 C8 167.91(12) . . . . ?
C20 N3 C8 C7 160.30(15) . . . . ?
C9 N3 C8 C7 -75.30(18) . . . . ?
Cu1 N3 C8 C7 44.38(18) . . . . ?
S1 C7 C8 N3 -69.35(18) . . . . ?
C20 N3 C9 C10 -151.85(14) . . . . ?
C8 N3 C9 C10 86.29(16) . . . . ?
Cu1 N3 C9 C10 -38.42(15) . . . . ?
C14 N1 C10 C11 -1.4(2) . . . . ?
Cu1 N1 C10 C11 170.21(14) . . . . ?
C14 N1 C10 C9 177.06(14) . . . . ?
Cu1 N1 C10 C9 -11.30(17) . . . . ?
N3 C9 C10 N1 34.2(2) . . . . ?
N3 C9 C10 C11 -147.27(16) . . . . ?
N1 C10 C11 C12 1.4(3) . . . . ?
C9 C10 C11 C12 -177.00(16) . . . . ?
C10 C11 C12 C13 -0.1(3) . . . . ?
C11 C12 C13 C14 -0.9(3) . . . . ?
C15 N2 C14 N1 -175.41(15) . . . . ?
C15 N2 C14 C13 3.5(3) . . . . ?
C10 N1 C14 N2 179.21(15) . . . . ?
Cu1 N1 C14 N2 9.0(2) . . . . ?
C10 N1 C14 C13 0.3(2) . . . . ?
Cu1 N1 C14 C13 -169.98(11) . . . . ?
C12 C13 C14 N2 -178.00(17) . . . . ?
C12 C13 C14 N1 0.9(2) . . . . ?
C14 N2 C15 C16 179.73(15) . . . . ?
N2 C15 C16 C17 60.81(19) . . . . ?
N2 C15 C16 C19 -61.4(2) . . . . ?
N2 C15 C16 C18 -179.94(16) . . . . ?
C9 N3 C20 C21 160.56(13) . . . . ?
C8 N3 C20 C21 -75.77(16) . . . . ?
Cu1 N3 C20 C21 46.41(14) . . . . ?
C25 N4 C21 C22 -0.5(2) . . . . ?
Cu1 N4 C21 C22 -173.51(13) . . . . ?
C25 N4 C21 C20 179.64(14) . . . . ?
Cu1 N4 C21 C20 6.64(17) . . . . ?
N3 C20 C21 N4 -36.20(19) . . . . ?
N3 C20 C21 C22 143.94(16) . . . . ?
N4 C21 C22 C23 0.5(3) . . . . ?
C20 C21 C22 C23 -179.62(16) . . . . ?
C21 C22 C23 C24 0.3(3) . . . . ?
C22 C23 C24 C25 -1.0(3) . . . . ?
C26 N5 C25 N4 175.06(15) . . . . ?
C26 N5 C25 C24 -4.7(3) . . . . ?
C21 N4 C25 N5 179.94(14) . . . . ?
Cu1 N4 C25 N5 -8.2(2) . . . . ?
C21 N4 C25 C24 -0.3(2) . . . . ?
Cu1 N4 C25 C24 171.58(12) . . . . ?
C23 C24 C25 N5 -179.19(17) . . . . ?
C23 C24 C25 N4 1.1(3) . . . . ?
C25 N5 C26 C27 -99.3(2) . . . . ?
N5 C26 C27 C30 61.1(2) . . . . ?
N5 C26 C27 C28 -60.35(19) . . . . ?
N5 C26 C27 C29 -179.12(15) . . . . ?
